data_7132951
loop_
_publ_author_name
'Sui, Jia-Li'
'Zhong, Long-Jin'
'Xiong, Bi-Quan'
'Tang, Ke-Wen'
'Liu, Yu'

_publ_section_title
;
 Regioselective synthesis of N-containing polycyclic compounds <i>via</i>
 radical annulation cyclization of 1,7-dienes with aldehydes.
;
_journal_issue 36
_journal_name_full 'Chemical communications (Cambridge, England)'
_journal_page_first 4834
_journal_page_last 4837
_journal_paper_doi 10.1039/d4cc00964a
_journal_volume 60
_journal_year 2024
_chemical_formula_moiety 'C26 H22 Cl N O2'
_chemical_formula_sum 'C26 H22 Cl N O2'
_chemical_formula_weight 423.969
_space_group_crystal_system triclinic
_space_group_IT_number 2
_space_group_name_Hall '-P 1'
_space_group_name_H-M_alt 'P -1'
_symmetry_Int_Tables_number 2
_atom_sites_solution_primary iterative
_audit_creation_date 2023-11-16
_audit_creation_method
;
Olex2 1.2
(compiled 2018.05.29 svn.r3508 for OlexSys, GUI svn.r5506)
;
_audit_update_record
;
2024-01-09 deposited with the CCDC.	2024-04-08 downloaded from the CCDC.
;
_cell_angle_alpha 68.379(2)
_cell_angle_beta 88.015(2)
_cell_angle_gamma 75.886(2)
_cell_formula_units_Z 2
_cell_length_a 7.7575(2)
_cell_length_b 11.8553(3)
_cell_length_c 12.4714(3)
_cell_measurement_reflns_used 9412
_cell_measurement_temperature 99.98(15)
_cell_measurement_theta_max 75.9650
_cell_measurement_theta_min 3.8000
_cell_volume 1032.14(5)
_computing_cell_refinement 'CrysAlisPro 1.171.43.92a (Rigaku OD, 2023)'
_computing_data_collection 'CrysAlisPro 1.171.43.92a (Rigaku OD, 2023)'
_computing_data_reduction 'CrysAlisPro 1.171.43.92a (Rigaku OD, 2023)'
_computing_molecular_graphics 'Olex2 (Dolomanov et al., 2009)'
_computing_publication_material 'Olex2 (Dolomanov et al., 2009)'
_computing_structure_refinement 'olex2.refine (Bourhis et al., 2015)'
_computing_structure_solution 'olex2.solve (Bourhis et al., 2015)'
_diffrn_ambient_environment N~2~
_diffrn_ambient_temperature 99.98(15)
_diffrn_detector 'Hybrid Pixel Array Detector'
_diffrn_detector_area_resol_mean 10.0000
_diffrn_detector_type HyPix
_diffrn_measured_fraction_theta_full 0.9960
_diffrn_measured_fraction_theta_max 0.9509
_diffrn_measurement_details
;
List of Runs (angles in degrees, time in seconds):

  # Type    Start    End  Width  t~exp~   \w     \q     \k     \f   Frames
#--------------------------------------------------------------------------
  1  \w     87.00 162.00   0.50    0.05    --  105.70 113.00 -33.00  150
  2  \w     31.00 104.00   0.50    0.05    --   45.99  57.00   0.00  146
  3  \w     94.00 120.00   0.50    0.05    --  105.70  30.00 120.00   52
  4  \w    123.00 148.00   0.50    0.05    --  105.70  30.00 120.00   50
  5  \w    102.00 159.00   0.50    0.05    --  105.70  30.00 -30.00  114
  6  \w     19.00  59.00   0.50    0.05    --   45.99 -57.00-120.00   80
  7  \w     39.00  74.00   0.50    0.05    --  105.70 -61.00-150.00   70
  8  \w     38.00  64.00   0.50    0.05    --  105.70 -61.00 -30.00   52
  9  \w     41.00 104.00   0.50    0.05    --  105.70 -77.00 120.00  126
 10  \w     75.00 101.00   0.50    0.05    --  105.70 -95.00  60.00   52
 11  \w     36.00  96.00   0.50    0.05    --  105.70-125.00 150.00  120
 12  \w     68.00 110.00   0.50    0.05    --  105.70-125.00  90.00   84
 13  \w     71.00 111.00   0.50    0.05    --  105.70-125.00  60.00   80
 14  \w     11.00  68.00   0.50    0.05    --   45.99-113.00-125.00  114
 15  \w     79.00 111.00   0.50    0.05    --  105.70-125.00-180.00   64
 16  \w     77.00 103.00   0.50    0.05    --  105.70 -95.00-180.00   52
 17  \w     81.00 108.00   0.50    0.05    --  105.70-113.00-125.00   54
 18  \w     51.00 105.00   0.50    0.05    --  105.70 -95.00 -90.00  108
 19  \w   -131.00 -78.00   0.50    0.05    -- -104.50 153.00-124.54  106
 20  \w    -83.00 -26.00   0.50    0.05    --  -45.99 113.00 -33.00  114
 21  \w    -79.00 -39.00   0.50    0.05    -- -104.50 125.00   0.00   80
 22  \w    -80.00 -44.00   0.50    0.05    -- -104.50 113.00 -33.00   72
 23  \w    -68.00 -43.00   0.50    0.05    -- -104.50  61.00 -90.00   50
 24  \w    -66.00 -31.00   0.50    0.05    -- -104.50  61.00-150.00   70
 25  \w    -67.00 -32.00   0.50    0.05    -- -104.50  61.00   0.00   70
 26  \w    -67.00 -42.00   0.50    0.05    -- -104.50  61.00 120.00   50
 27  \w    -23.00  26.00   0.50    0.05    --  -45.99  19.00 150.00   98
 28  \w   -105.00 -79.00   0.50    0.05    --  -45.99 -38.00   0.00   52
 29  \w    -64.00 -38.00   0.50    0.05    --  -45.99 -38.00   0.00   52
 30  \w   -120.00 -93.00   0.50    0.05    -- -104.50 -77.00  90.00   54
 31  \w   -169.00-141.00   0.50    0.05    -- -104.50 -77.00  90.00   56
 32  \w   -169.00 -87.00   0.50    0.05    -- -104.50 -61.00 -90.00  164
 33  \w   -115.00 -87.00   0.50    0.05    -- -104.50 -61.00 -60.00   56
 34  \w   -163.00-126.00   0.50    0.05    -- -104.50 -61.00 -60.00   74
 35  \w   -174.00 -94.00   0.50    0.05    -- -104.50 -45.00 150.00  160
 36  \w   -119.00 -35.00   0.50    0.05    --  -45.99 -38.00-150.00  168
 37  \w   -135.00 -81.00   0.50    0.05    -- -104.50-113.00-125.00  108
;
_diffrn_measurement_device 'four-circle diffractometer'
_diffrn_measurement_device_type 'XtaLAB Synergy R, HyPix'
_diffrn_measurement_method '\w scans'
_diffrn_orient_matrix_type 'CrysAlisPro convention (1999,Acta A55,543-557)'
_diffrn_orient_matrix_UB_11 -0.1018228000
_diffrn_orient_matrix_UB_12 -0.1025657000
_diffrn_orient_matrix_UB_13 0.0245915000
_diffrn_orient_matrix_UB_21 -0.0650143000
_diffrn_orient_matrix_UB_22 0.0529126000
_diffrn_orient_matrix_UB_23 -0.1283944000
_diffrn_orient_matrix_UB_31 0.1658156000
_diffrn_orient_matrix_UB_32 -0.0866497000
_diffrn_orient_matrix_UB_33 -0.0251531000
_diffrn_radiation_monochromator mirror
_diffrn_radiation_probe x-ray
_diffrn_radiation_type 'Cu K\a'
_diffrn_radiation_wavelength 1.54184
_diffrn_reflns_av_R_equivalents 0.0152
_diffrn_reflns_av_unetI/netI 0.0152
_diffrn_reflns_Laue_measured_fraction_full 0.9960
_diffrn_reflns_Laue_measured_fraction_max 0.9509
_diffrn_reflns_limit_h_max 9
_diffrn_reflns_limit_h_min -9
_diffrn_reflns_limit_k_max 14
_diffrn_reflns_limit_k_min -14
_diffrn_reflns_limit_l_max 15
_diffrn_reflns_limit_l_min -15
_diffrn_reflns_number 11059
_diffrn_reflns_point_group_measured_fraction_full 0.9960
_diffrn_reflns_point_group_measured_fraction_max 0.9509
_diffrn_reflns_theta_full 67.6840
_diffrn_reflns_theta_max 76.31
_diffrn_reflns_theta_min 3.82
_diffrn_source 'Rotating-anode X-ray tube'
_diffrn_source_type 'PhotonJet R (Cu) X-ray Source'
_exptl_absorpt_coefficient_mu 1.795
_exptl_absorpt_correction_T_max 1.00000
_exptl_absorpt_correction_T_min 0.75477
_exptl_absorpt_correction_type multi-scan
_exptl_absorpt_process_details
;
CrysAlisPro 1.171.43.92a (Rigaku Oxford Diffraction, 2023)
Empirical absorption correction using spherical harmonics,
implemented in SCALE3 ABSPACK scaling algorithm.
;
_exptl_crystal_colour 'clear light colourless'
_exptl_crystal_colour_lustre clear
_exptl_crystal_colour_modifier light
_exptl_crystal_colour_primary colourless
_exptl_crystal_density_diffrn 1.364
_exptl_crystal_description block
_exptl_crystal_F_000 450.011
_exptl_crystal_size_max 2
_exptl_crystal_size_mid 0.15
_exptl_crystal_size_min 0.15
_refine_diff_density_max 0.3146
_refine_diff_density_min -0.2333
_refine_diff_density_rms 0.0420
_refine_ls_d_res_high 0.7935
_refine_ls_d_res_low 11.5722
_refine_ls_extinction_coef 0.0063(6)
_refine_ls_extinction_expression Fc^*^=kFc[1+0.001xFc^2^\l^3^/sin(2\q)]^-1/4^
_refine_ls_goodness_of_fit_ref 1.0401
_refine_ls_hydrogen_treatment constr
_refine_ls_matrix_type full
_refine_ls_number_constraints 38
_refine_ls_number_parameters 274
_refine_ls_number_reflns 4123
_refine_ls_number_restraints 0
_refine_ls_restrained_S_all 1.0401
_refine_ls_R_factor_all 0.0321
_refine_ls_R_factor_gt 0.0315
_refine_ls_shift/su_max -0.0009
_refine_ls_shift/su_mean 0.0002
_refine_ls_structure_factor_coef Fsqd
_refine_ls_weighting_details 'w=1/[\s^2^(Fo^2^)+(0.0352P)^2^+0.5037P] where P=(Fo^2^+2Fc^2^)/3'
_refine_ls_weighting_scheme calc
_refine_ls_wR_factor_gt 0.0803
_refine_ls_wR_factor_ref 0.0807
_reflns_Friedel_coverage 0.0
_reflns_limit_h_max 9
_reflns_limit_h_min -9
_reflns_limit_k_max 14
_reflns_limit_k_min -13
_reflns_limit_l_max 15
_reflns_limit_l_min 0
_reflns_number_gt 3990
_reflns_number_total 4123
_reflns_threshold_expression I>=2u(I)
_cod_data_source_file d4cc00964a2.cif
_cod_data_source_block ZLJ03100K_auto
_cod_depositor_comments 'Adding full bibliography for 7132951.cif.'
_cod_original_cell_volume 1032.13(5)
_cod_database_code 7132951
_chemical_oxdiff_formula 'C N H'
_olex2_refinement_description
;
1. Fixed Uiso
 At 1.2 times of:
  All C(H) groups, All C(H,H) groups
 At 1.5 times of:
  All C(H,H,H) groups
2.a Secondary CH2 refined with riding coordinates:
 C19(H19a,H19b), C12(H12a,H12b)
2.b Aromatic/amide H refined with riding coordinates:
 C26(H26), C16(H16), C17(H17), C15(H15), C14(H14), C5(H5), C2(H2), C22(H22),
 C1(H1), C25(H25), C23(H23), C6(H6)
2.c Idealised Me refined as rotating group:
 C11(H11a,H11b,H11c), C10(H10a,H10b,H10c)
;
_olex2_submission_special_instructions 'No special instructions were received'
_oxdiff_exptl_absorpt_empirical_details
;
Empirical correction (ABSPACK) includes:
- Absorption correction using spherical harmonics
- Frame scaling
;
_oxdiff_exptl_absorpt_empirical_full_max 1.272
_oxdiff_exptl_absorpt_empirical_full_min 0.755

loop_
_space_group_symop_id
_space_group_symop_operation_xyz
1 x,y,z
2 -x,-y,-z

loop_
_atom_site_label
_atom_site_type_symbol
_atom_site_fract_x
_atom_site_fract_y
_atom_site_fract_z
_atom_site_U_iso_or_equiv
_atom_site_adp_type
_atom_site_occupancy
_atom_site_refinement_flags_posn
Cl1 Cl -0.25016(4) 0.95228(3) 0.10965(3) 0.02882(11) Uani 1.000000 .
O2 O 0.44700(11) 0.81316(8) 0.47697(7) 0.0243(2) Uani 1.000000 .
O1 O 0.82782(11) 0.71140(9) 0.65732(8) 0.0249(2) Uani 1.000000 .
N10 N 0.67475(13) 0.57579(10) 0.64666(8) 0.0191(2) Uani 1.000000 .
C8 C 0.54337(15) 0.73016(11) 0.73660(10) 0.0182(2) Uani 1.000000 .
C26 C -0.02095(17) 0.84324(11) 0.42514(10) 0.0217(3) Uani 1.000000 .
H26 H -0.05429(17) 0.81337(11) 0.50268(10) 0.0260(3) Uiso 1.000000 R
C18 C 0.27634(16) 0.71205(11) 0.83581(10) 0.0175(2) Uani 1.000000 .
C21 C 0.15140(16) 0.85808(10) 0.40320(10) 0.0187(2) Uani 1.000000 .
C16 C 0.05890(17) 0.73205(12) 0.97363(11) 0.0236(3) Uani 1.000000 .
H16 H -0.06174(17) 0.74780(12) 0.99315(11) 0.0284(3) Uiso 1.000000 R
C17 C 0.09874(16) 0.73687(12) 0.86212(11) 0.0210(3) Uani 1.000000 .
H17 H 0.00619(16) 0.75674(12) 0.80532(11) 0.0252(3) Uiso 1.000000 R
C11 C 0.53780(17) 0.86886(12) 0.70346(11) 0.0234(3) Uani 1.000000 .
H11a H 0.5078(13) 0.9132(2) 0.62034(19) 0.0352(4) Uiso 1.000000 GR
H11b H 0.4475(9) 0.9052(3) 0.7464(6) 0.0352(4) Uiso 1.000000 GR
H11c H 0.6546(4) 0.87704(13) 0.7224(8) 0.0352(4) Uiso 1.000000 GR
C4 C 0.37440(15) 0.58024(11) 0.71660(10) 0.0169(2) Uani 1.000000 .
C7 C 0.35526(15) 0.70954(11) 0.72191(10) 0.0164(2) Uani 1.000000 .
C15 C 0.19450(17) 0.70438(12) 1.05616(11) 0.0236(3) Uani 1.000000 .
H15 H 0.16562(17) 0.70167(12) 1.13157(11) 0.0283(3) Uiso 1.000000 R
C14 C 0.37246(17) 0.68056(11) 1.02945(10) 0.0215(3) Uani 1.000000 .
H14 H 0.46503(17) 0.66241(11) 1.08571(10) 0.0258(3) Uiso 1.000000 R
C13 C 0.41169(16) 0.68390(11) 0.91902(10) 0.0187(2) Uani 1.000000 .
C5 C 0.23793(16) 0.51885(11) 0.74996(10) 0.0201(2) Uani 1.000000 .
H5 H 0.13313(16) 0.55802(11) 0.77699(10) 0.0242(3) Uiso 1.000000 R
C20 C 0.29057(16) 0.82374(11) 0.49825(10) 0.0189(2) Uani 1.000000 .
C9 C 0.69121(15) 0.67364(11) 0.67470(10) 0.0190(2) Uani 1.000000 .
C2 C 0.53885(17) 0.40549(12) 0.66805(10) 0.0216(3) Uani 1.000000 .
H2 H 0.64100(17) 0.36693(12) 0.63831(10) 0.0259(3) Uiso 1.000000 R
C3 C 0.52845(15) 0.52129(11) 0.67642(10) 0.0177(2) Uani 1.000000 .
C22 C 0.19764(17) 0.90364(11) 0.28814(11) 0.0216(3) Uani 1.000000 .
H22 H 0.31443(17) 0.91444(11) 0.27206(11) 0.0259(3) Uiso 1.000000 R
C1 C 0.40158(18) 0.34635(12) 0.70271(11) 0.0244(3) Uani 1.000000 .
H1 H 0.41096(18) 0.26711(12) 0.69758(11) 0.0293(3) Uiso 1.000000 R
C19 C 0.22996(16) 0.80863(11) 0.61889(10) 0.0192(2) Uani 1.000000 .
H19a H 0.11329(16) 0.78741(11) 0.62526(10) 0.0231(3) Uiso 1.000000 R
H19b H 0.21055(16) 0.89077(11) 0.62690(10) 0.0231(3) Uiso 1.000000 R
C12 C 0.59083(16) 0.66170(12) 0.86938(10) 0.0198(2) Uani 1.000000 .
H12a H 0.64488(16) 0.57114(12) 0.88968(10) 0.0238(3) Uiso 1.000000 R
H12b H 0.67339(16) 0.69871(12) 0.89662(10) 0.0238(3) Uiso 1.000000 R
C25 C -0.14482(17) 0.87160(12) 0.33494(11) 0.0233(3) Uani 1.000000 .
H25 H -0.26161(17) 0.86055(12) 0.35041(11) 0.0279(3) Uiso 1.000000 R
C23 C 0.07509(17) 0.93316(11) 0.19753(10) 0.0232(3) Uani 1.000000 .
H23 H 0.10675(17) 0.96449(11) 0.11972(10) 0.0278(3) Uiso 1.000000 R
C24 C -0.09493(17) 0.91606(11) 0.22261(10) 0.0221(3) Uani 1.000000 .
C6 C 0.25100(17) 0.40216(12) 0.74474(11) 0.0234(3) Uani 1.000000 .
H6 H 0.15767(17) 0.36112(12) 0.76973(11) 0.0281(3) Uiso 1.000000 R
C10 C 0.81859(17) 0.52251(13) 0.58702(11) 0.0253(3) Uani 1.000000 .
H10a H 0.9011(8) 0.5768(5) 0.5625(8) 0.0379(4) Uiso 1.000000 GR
H10b H 0.8826(9) 0.4390(4) 0.6395(3) 0.0379(4) Uiso 1.000000 GR
H10c H 0.7684(2) 0.5160(9) 0.5191(5) 0.0379(4) Uiso 1.000000 GR

loop_
_atom_site_aniso_label
_atom_site_aniso_U_11
_atom_site_aniso_U_22
_atom_site_aniso_U_33
_atom_site_aniso_U_12
_atom_site_aniso_U_13
_atom_site_aniso_U_23
Cl1 0.03236(18) 0.03426(19) 0.01869(16) -0.00502(13) -0.00327(12) -0.01017(13)
O2 0.0214(4) 0.0283(5) 0.0210(4) -0.0040(4) 0.0040(3) -0.0083(4)
O1 0.0197(4) 0.0328(5) 0.0246(5) -0.0111(4) 0.0063(3) -0.0108(4)
N10 0.0164(5) 0.0231(5) 0.0179(5) -0.0031(4) 0.0042(4) -0.0091(4)
C8 0.0178(5) 0.0203(6) 0.0182(6) -0.0060(4) 0.0024(4) -0.0084(5)
C26 0.0278(6) 0.0220(6) 0.0166(6) -0.0090(5) 0.0035(5) -0.0069(5)
C18 0.0200(6) 0.0171(5) 0.0168(5) -0.0045(4) 0.0028(4) -0.0082(4)
C21 0.0241(6) 0.0139(5) 0.0174(6) -0.0028(4) 0.0017(4) -0.0063(4)
C16 0.0212(6) 0.0269(6) 0.0242(6) -0.0037(5) 0.0068(5) -0.0130(5)
C17 0.0191(6) 0.0246(6) 0.0202(6) -0.0036(5) 0.0020(4) -0.0107(5)
C11 0.0249(6) 0.0214(6) 0.0264(6) -0.0087(5) 0.0041(5) -0.0098(5)
C4 0.0176(5) 0.0197(6) 0.0137(5) -0.0036(4) -0.0006(4) -0.0070(4)
C7 0.0153(5) 0.0187(5) 0.0156(5) -0.0034(4) 0.0023(4) -0.0075(4)
C15 0.0300(7) 0.0250(6) 0.0178(6) -0.0066(5) 0.0064(5) -0.0108(5)
C14 0.0256(6) 0.0219(6) 0.0179(6) -0.0056(5) 0.0008(5) -0.0087(5)
C13 0.0204(6) 0.0183(6) 0.0187(6) -0.0055(4) 0.0019(4) -0.0079(5)
C5 0.0168(5) 0.0242(6) 0.0199(6) -0.0040(5) 0.0002(4) -0.0093(5)
C20 0.0226(6) 0.0145(5) 0.0178(6) -0.0028(4) 0.0025(5) -0.0054(4)
C9 0.0170(5) 0.0231(6) 0.0150(5) -0.0050(5) 0.0016(4) -0.0050(5)
C2 0.0226(6) 0.0241(6) 0.0188(6) -0.0011(5) -0.0000(5) -0.0117(5)
C3 0.0179(5) 0.0211(6) 0.0138(5) -0.0033(4) -0.0001(4) -0.0070(4)
C22 0.0241(6) 0.0195(6) 0.0195(6) -0.0035(5) 0.0041(5) -0.0070(5)
C1 0.0295(7) 0.0220(6) 0.0245(6) -0.0057(5) -0.0036(5) -0.0118(5)
C19 0.0187(6) 0.0210(6) 0.0168(6) -0.0012(5) 0.0007(4) -0.0080(5)
C12 0.0188(6) 0.0241(6) 0.0181(6) -0.0059(5) 0.0008(4) -0.0092(5)
C25 0.0258(6) 0.0246(6) 0.0214(6) -0.0091(5) 0.0022(5) -0.0091(5)
C23 0.0299(7) 0.0207(6) 0.0164(6) -0.0034(5) 0.0040(5) -0.0062(5)
C24 0.0283(6) 0.0191(6) 0.0184(6) -0.0022(5) -0.0019(5) -0.0087(5)
C6 0.0227(6) 0.0251(6) 0.0246(6) -0.0094(5) -0.0019(5) -0.0094(5)
C10 0.0197(6) 0.0335(7) 0.0239(6) -0.0032(5) 0.0071(5) -0.0150(5)

loop_
_atom_type_symbol
_atom_type_scat_dispersion_real
_atom_type_scat_dispersion_imag
_atom_type_scat_Cromer_Mann_a1
_atom_type_scat_Cromer_Mann_a2
_atom_type_scat_Cromer_Mann_a3
_atom_type_scat_Cromer_Mann_a4
_atom_type_scat_Cromer_Mann_b1
_atom_type_scat_Cromer_Mann_b2
_atom_type_scat_Cromer_Mann_b3
_atom_type_scat_Cromer_Mann_b4
_atom_type_scat_Cromer_Mann_c
_atom_type_scat_source
_atom_type_scat_dispersion_source
C 0.01788 0.00908 2.31000 1.02000 1.58860 0.86500 20.84390 10.20750 0.56870 51.65120 0.21560 'International Tables Volume C Table 6.1.1.4 (pp. 500-502)' 'Brennan, Cowan, Rev. Sci. Instrum., 1992, 63, 850'
Cl 0.36457 0.70364 11.46040 7.19640 6.25560 1.64550 0.01040 1.16620 18.51940 47.77840 -9.55740 'International Tables Volume C Table 6.1.1.4 (pp. 500-502)' 'Brennan, Cowan, Rev. Sci. Instrum., 1992, 63, 850'
H 0.00000 0.00000 0.49300 0.32291 0.14019 0.04081 10.51090 26.12570 3.14236 57.79970 0.00304 'International Tables Volume C Table 6.1.1.4 (pp. 500-502)' 'Brennan, Cowan, Rev. Sci. Instrum., 1992, 63, 850'
N 0.03110 0.01806 12.21260 3.13220 2.01250 1.16630 0.00570 9.89330 28.99750 0.58260 -11.52900 'International Tables Volume C Table 6.1.1.4 (pp. 500-502)' 'Brennan, Cowan, Rev. Sci. Instrum., 1992, 63, 850'
O 0.04960 0.03234 3.04850 2.28680 1.54630 0.86700 13.27710 5.70110 0.32390 32.90890 0.25080 'International Tables Volume C Table 6.1.1.4 (pp. 500-502)' 'Brennan, Cowan, Rev. Sci. Instrum., 1992, 63, 850'

loop_
_geom_angle_atom_site_label_1
_geom_angle_atom_site_label_2
_geom_angle_atom_site_label_3
_geom_angle
_geom_angle_site_symmetry_1
_geom_angle_site_symmetry_3
_geom_angle_publ_flag
C3 N10 C9 122.78(10) . . ?
C10 N10 C9 118.21(10) . . ?
C10 N10 C3 118.96(10) . . ?
C7 C8 C11 112.03(10) . . ?
C9 C8 C11 108.74(10) . . ?
C9 C8 C7 116.27(10) . . ?
C12 C8 C11 108.52(10) . . ?
C12 C8 C7 103.13(9) . . ?
C12 C8 C9 107.70(9) . . ?
C21 C26 H26 119.53(7) . . ?
C25 C26 H26 119.53(7) . . ?
C25 C26 C21 120.93(11) . . ?
C7 C18 C17 129.14(11) . . ?
C13 C18 C17 120.46(11) . . ?
C13 C18 C7 110.40(10) . . ?
C20 C21 C26 122.43(11) . . ?
C22 C21 C26 118.75(11) . . ?
C22 C21 C20 118.80(11) . . ?
C17 C16 H16 119.76(7) . . ?
C15 C16 H16 119.76(7) . . ?
C15 C16 C17 120.48(11) . . ?
C16 C17 C18 118.79(11) . . ?
H17 C17 C18 120.60(7) . . ?
H17 C17 C16 120.60(7) . . ?
H11a C11 C8 109.5 . . ?
H11b C11 C8 109.5 . . ?
H11b C11 H11a 109.5 . . ?
H11c C11 C8 109.5 . . ?
H11c C11 H11a 109.5 . . ?
H11c C11 H11b 109.5 . . ?
C5 C4 C7 120.65(10) . . ?
C3 C4 C7 120.91(10) . . ?
C3 C4 C5 118.44(11) . . ?
C18 C7 C8 100.90(9) . . ?
C4 C7 C8 110.00(9) . . ?
C4 C7 C18 109.79(9) . . ?
C19 C7 C8 117.41(9) . . ?
C19 C7 C18 109.62(9) . . ?
C19 C7 C4 108.78(9) . . ?
H15 C15 C16 119.65(7) . . ?
C14 C15 C16 120.70(11) . . ?
C14 C15 H15 119.65(7) . . ?
H14 C14 C15 120.66(7) . . ?
C13 C14 C15 118.69(11) . . ?
C13 C14 H14 120.66(7) . . ?
C14 C13 C18 120.87(11) . . ?
C12 C13 C18 110.28(10) . . ?
C12 C13 C14 128.85(11) . . ?
H5 C5 C4 119.09(7) . . ?
C6 C5 C4 121.82(11) . . ?
C6 C5 H5 119.09(7) . . ?
C21 C20 O2 120.09(11) . . ?
C19 C20 O2 121.57(11) . . ?
C19 C20 C21 118.28(10) . . ?
N10 C9 O1 121.22(11) . . ?
C8 C9 O1 119.64(11) . . ?
C8 C9 N10 118.99(10) . . ?
C3 C2 H2 119.68(7) . . ?
C1 C2 H2 119.68(7) . . ?
C1 C2 C3 120.65(11) . . ?
C4 C3 N10 121.13(11) . . ?
C2 C3 N10 119.31(10) . . ?
C2 C3 C4 119.55(11) . . ?
H22 C22 C21 119.56(7) . . ?
C23 C22 C21 120.87(12) . . ?
C23 C22 H22 119.56(7) . . ?
H1 C1 C2 119.84(7) . . ?
C6 C1 C2 120.31(12) . . ?
C6 C1 H1 119.84(7) . . ?
C20 C19 C7 117.13(9) . . ?
H19a C19 C7 108.02(6) . . ?
H19a C19 C20 108.02(6) . . ?
H19b C19 C7 108.02(6) . . ?
H19b C19 C20 108.02(6) . . ?
H19b C19 H19a 107.3 . . ?
C13 C12 C8 102.33(9) . . ?
H12a C12 C8 111.30(6) . . ?
H12a C12 C13 111.30(6) . . ?
H12b C12 C8 111.30(6) . . ?
H12b C12 C13 111.30(6) . . ?
H12b C12 H12a 109.2 . . ?
H25 C25 C26 120.56(7) . . ?
C24 C25 C26 118.87(12) . . ?
C24 C25 H25 120.56(7) . . ?
H23 C23 C22 120.59(7) . . ?
C24 C23 C22 118.83(11) . . ?
C24 C23 H23 120.59(7) . . ?
C25 C24 Cl1 118.91(10) . . ?
C23 C24 Cl1 119.35(9) . . ?
C23 C24 C25 121.74(11) . . ?
C1 C6 C5 119.19(12) . . ?
H6 C6 C5 120.41(7) . . ?
H6 C6 C1 120.41(7) . . ?
H10a C10 N10 109.5 . . ?
H10b C10 N10 109.5 . . ?
H10b C10 H10a 109.5 . . ?
H10c C10 N10 109.5 . . ?
H10c C10 H10a 109.5 . . ?
H10c C10 H10b 109.5 . . ?

loop_
_geom_bond_atom_site_label_1
_geom_bond_atom_site_label_2
_geom_bond_distance
_geom_bond_site_symmetry_2
_geom_bond_publ_flag
Cl1 C24 1.7432(13) . ?
O2 C20 1.2193(15) . ?
O1 C9 1.2306(15) . ?
N10 C9 1.3632(16) . ?
N10 C3 1.4125(15) . ?
N10 C10 1.4637(15) . ?
C8 C11 1.5304(16) . ?
C8 C7 1.5647(16) . ?
C8 C9 1.5183(16) . ?
C8 C12 1.5629(16) . ?
C26 H26 0.9500 . ?
C26 C21 1.3955(17) . ?
C26 C25 1.3929(18) . ?
C18 C17 1.3909(16) . ?
C18 C7 1.5348(15) . ?
C18 C13 1.3929(17) . ?
C21 C20 1.5017(17) . ?
C21 C22 1.4025(17) . ?
C16 H16 0.9500 . ?
C16 C17 1.3975(17) . ?
C16 C15 1.3897(18) . ?
C17 H17 0.9500 . ?
C11 H11a 0.9800 . ?
C11 H11b 0.9800 . ?
C11 H11c 0.9800 . ?
C4 C7 1.5295(16) . ?
C4 C5 1.3948(16) . ?
C4 C3 1.4060(16) . ?
C7 C19 1.5469(16) . ?
C15 H15 0.9500 . ?
C15 C14 1.3942(18) . ?
C14 H14 0.9500 . ?
C14 C13 1.3884(16) . ?
C13 C12 1.5053(16) . ?
C5 H5 0.9500 . ?
C5 C6 1.3877(18) . ?
C20 C19 1.5200(16) . ?
C2 H2 0.9500 . ?
C2 C3 1.3975(17) . ?
C2 C1 1.3861(18) . ?
C22 H22 0.9500 . ?
C22 C23 1.3872(18) . ?
C1 H1 0.9500 . ?
C1 C6 1.3832(19) . ?
C19 H19a 0.9900 . ?
C19 H19b 0.9900 . ?
C12 H12a 0.9900 . ?
C12 H12b 0.9900 . ?
C25 H25 0.9500 . ?
C25 C24 1.3812(17) . ?
C23 H23 0.9500 . ?
C23 C24 1.3905(18) . ?
C6 H6 0.9500 . ?
C10 H10a 0.9800 . ?
C10 H10b 0.9800 . ?
C10 H10c 0.9800 . ?

loop_
_geom_torsion_atom_site_label_1
_geom_torsion_atom_site_label_2
_geom_torsion_atom_site_label_3
_geom_torsion_atom_site_label_4
_geom_torsion
_geom_torsion_site_symmetry_1
_geom_torsion_site_symmetry_2
_geom_torsion_site_symmetry_3
_geom_torsion_site_symmetry_4
_geom_torsion_publ_flag
Cl1 C24 C25 C26 -179.70(10) . . . . ?
Cl1 C24 C23 C22 -179.80(9) . . . . ?
O2 C20 C21 C26 164.66(11) . . . . ?
O2 C20 C21 C22 -13.61(13) . . . . ?
O2 C20 C19 C7 -35.82(13) . . . . ?
O1 C9 N10 C3 173.05(11) . . . . ?
O1 C9 N10 C10 -4.60(14) . . . . ?
O1 C9 C8 C11 34.02(12) . . . . ?
O1 C9 C8 C7 161.55(11) . . . . ?
O1 C9 C8 C12 -83.39(12) . . . . ?
N10 C9 C8 C11 -150.52(11) . . . . ?
N10 C9 C8 C7 -22.98(12) . . . . ?
N10 C9 C8 C12 92.08(11) . . . . ?
N10 C3 C4 C7 4.05(13) . . . . ?
N10 C3 C4 C5 -176.91(11) . . . . ?
N10 C3 C2 C1 176.38(11) . . . . ?
C8 C7 C18 C17 158.18(9) . . . . ?
C8 C7 C18 C13 -22.12(10) . . . . ?
C8 C7 C4 C5 153.97(9) . . . . ?
C8 C7 C4 C3 -27.01(11) . . . . ?
C8 C7 C19 C20 63.14(11) . . . . ?
C8 C12 C13 C18 21.29(10) . . . . ?
C8 C12 C13 C14 -158.01(9) . . . . ?
C26 C21 C20 C19 -18.01(13) . . . . ?
C26 C21 C22 C23 -0.21(13) . . . . ?
C26 C25 C24 C23 -0.03(15) . . . . ?
C18 C17 C16 C15 0.75(14) . . . . ?
C18 C7 C4 C5 43.80(11) . . . . ?
C18 C7 C4 C3 -137.18(9) . . . . ?
C18 C7 C19 C20 177.41(9) . . . . ?
C18 C13 C14 C15 0.82(13) . . . . ?
C21 C20 C19 C7 146.90(10) . . . . ?
C21 C22 C23 C24 -0.40(14) . . . . ?
C16 C15 C14 C13 -0.58(14) . . . . ?
C4 C7 C19 C20 -62.54(10) . . . . ?
C4 C5 C6 C1 -1.59(14) . . . . ?
C4 C3 C2 C1 -2.25(13) . . . . ?
C15 C14 C13 C12 -179.95(11) . . . . ?
C5 C6 C1 C2 1.05(14) . . . . ?
C22 C23 C24 C25 0.53(14) . . . . ?
